data_2236196
loop_
_publ_author_name
'Drzymala, Sarah'
'Kraus, Werner'
'Emmerling, Franziska'
'Koch, Matthias'

_publ_section_title
;
 (3<i>S</i>,7<i>R</i>)-7,14,16-Trihydroxy-3-methyl-3,4,5,6,7,8,9,10,11,12-decahydro-1<i>H</i>-2-benzoxacyclotetradecin-1-one.
;
_journal_issue 11
_journal_name_full 'Acta Crystallographica Section E'
_journal_page_first o3071
_journal_paper_doi 10.1107/S1600536812041141
_journal_volume 68
_journal_year 2012
_chemical_formula_iupac 'C18 H26 O5'
_chemical_formula_moiety 'C18 H26 O5'
_chemical_formula_sum 'C18 H26 O5'
_chemical_formula_weight 322.39
_chemical_name_systematic
;
(3<i>S</i>,7<i>R</i>)-7,14,16-Trihydroxy-3-methyl-3,4,5,6,7,8,9,10,11,12-
decahydro-1<i>H</i>-2-benzoxacyclotetradecin-1-one.
;
_space_group_IT_number 1
_symmetry_cell_setting triclinic
_symmetry_space_group_name_Hall 'P 1'
_symmetry_space_group_name_H-M 'P 1'
_atom_sites_solution_hydrogens geom
_atom_sites_solution_primary direct
_atom_sites_solution_secondary difmap
_audit_creation_method SHELXL-97
_cell_angle_alpha 87.388(13)
_cell_angle_beta 86.595(15)
_cell_angle_gamma 89.780(15)
_cell_formula_units_Z 2
_cell_length_a 5.0734(11)
_cell_length_b 11.618(2)
_cell_length_c 14.718(3)
_cell_measurement_reflns_used 6563
_cell_measurement_temperature 296(2)
_cell_measurement_theta_max 26.41
_cell_measurement_theta_min 2.29
_cell_volume 865.1(3)
_computing_cell_refinement 'SAINT (Bruker, 2001)'
_computing_data_collection 'APEX2 (Bruker, 2001)'
_computing_data_reduction 'SAINT (Bruker, 2001)'
_computing_molecular_graphics 'SHELXTL (Sheldrick, 2008)'
_computing_publication_material 'SHELXTL (Sheldrick, 2008)'
_computing_structure_refinement 'SHELXL97 (Sheldrick, 2008)'
_computing_structure_solution 'SHELXS97 (Sheldrick, 2008)'
_diffrn_ambient_temperature 296(2)
_diffrn_measured_fraction_theta_full 0.985
_diffrn_measured_fraction_theta_max 0.985
_diffrn_measurement_device_type 'Bruker APEXII CCD'
_diffrn_measurement_method '\f and \w scans'
_diffrn_radiation_monochromator graphite
_diffrn_radiation_source 'fine-focus sealed tube'
_diffrn_radiation_type MoK\a
_diffrn_radiation_wavelength 0.71073
_diffrn_reflns_av_R_equivalents 0.0954
_diffrn_reflns_av_sigmaI/netI 0.0776
_diffrn_reflns_limit_h_max 6
_diffrn_reflns_limit_h_min -6
_diffrn_reflns_limit_k_max 15
_diffrn_reflns_limit_k_min -15
_diffrn_reflns_limit_l_max 19
_diffrn_reflns_limit_l_min -19
_diffrn_reflns_number 19642
_diffrn_reflns_theta_full 28.33
_diffrn_reflns_theta_max 28.33
_diffrn_reflns_theta_min 1.39
_diffrn_standards_number 0
_exptl_absorpt_coefficient_mu 0.089
_exptl_absorpt_correction_T_max 0.3498
_exptl_absorpt_correction_T_min 0.1856
_exptl_absorpt_correction_type multi-scan
_exptl_absorpt_process_details '(SADABS; Bruker, 2001)'
_exptl_crystal_colour colourless
_exptl_crystal_density_diffrn 1.238
_exptl_crystal_density_method 'not measured'
_exptl_crystal_description block
_exptl_crystal_F_000 348
_exptl_crystal_size_max 0.43
_exptl_crystal_size_mid 0.22
_exptl_crystal_size_min 0.10
_refine_diff_density_max 0.239
_refine_diff_density_min -0.157
_refine_ls_extinction_method none
_refine_ls_goodness_of_fit_ref 0.952
_refine_ls_hydrogen_treatment mixed
_refine_ls_matrix_type full
_refine_ls_number_parameters 431
_refine_ls_number_reflns 4264
_refine_ls_number_restraints 7
_refine_ls_restrained_S_all 0.952
_refine_ls_R_factor_all 0.0752
_refine_ls_R_factor_gt 0.0586
_refine_ls_shift/su_max 0.000
_refine_ls_shift/su_mean 0.000
_refine_ls_structure_factor_coef Fsqd
_refine_ls_weighting_details 'calc w=1/[\s^2^(Fo^2^)+(0.0803P)^2^+0.0000P] where P=(Fo^2^+2Fc^2^)/3'
_refine_ls_weighting_scheme calc
_refine_ls_wR_factor_gt 0.1379
_refine_ls_wR_factor_ref 0.1474
_reflns_number_gt 3421
_reflns_number_total 4264
_reflns_threshold_expression >2sigma(I)
_cod_data_source_file fj2595.cif
_cod_data_source_block I
_cod_original_cell_volume 865.0(3)
_cod_original_sg_symbol_H-M 'P1   '
_cod_database_code 2236196
_cod_database_fobs_code 2236196

loop_
_symmetry_equiv_pos_as_xyz
'x, y, z'

loop_
_atom_site_type_symbol
_atom_site_label
_atom_site_fract_x
_atom_site_fract_y
_atom_site_fract_z
_atom_site_U_iso_or_equiv
_atom_site_adp_type
_atom_site_calc_flag
_atom_site_refinement_flags
_atom_site_occupancy
_atom_site_symmetry_multiplicity
O O1 -0.1448(4) 0.89233(14) 0.65863(11) 0.0465(4) Uani d . 1 1
O O2 0.0413(4) 0.99572(16) 0.76207(12) 0.0555(5) Uani d . 1 1
O O3 -0.3004(5) 0.45828(17) 0.45181(16) 0.0618(6) Uani d D 1 1
O O4 0.2440(5) 1.34395(16) 0.41989(13) 0.0570(5) Uani d D 1 1
O O5 0.3693(4) 1.15285(17) 0.70652(13) 0.0578(5) Uani d . 1 1
H H5A 0.3015 1.1038 0.7423 0.087 Uiso calc R 1 1
C C1 -0.0231(5) 0.9872(2) 0.68358(16) 0.0409(5) Uani d . 1 1
C C2 -0.4309(7) 0.8317(3) 0.7915(2) 0.0683(8) Uani d . 1 1
H H2A -0.3901 0.9000 0.8222 0.102 Uiso calc R 1 1
H H2B -0.4694 0.7698 0.8356 0.102 Uiso calc R 1 1
H H2C -0.5817 0.8459 0.7561 0.102 Uiso calc R 1 1
C C3 -0.1985(5) 0.7995(2) 0.72962(16) 0.0435(6) Uani d . 1 1
H H3B -0.0429 0.7882 0.7654 0.052 Uiso calc R 1 1
C C4 -0.2456(5) 0.6918(2) 0.67829(18) 0.0469(6) Uani d . 1 1
H H4B -0.3192 0.6329 0.7211 0.056 Uiso calc R 1 1
H H4C -0.3763 0.7093 0.6341 0.056 Uiso calc R 1 1
C C5 -0.0035(6) 0.6437(2) 0.6292(2) 0.0526(7) Uani d . 1 1
H H5B 0.1227 0.6215 0.6738 0.063 Uiso calc R 1 1
H H5C 0.0767 0.7042 0.5893 0.063 Uiso calc R 1 1
C C6 -0.0549(7) 0.5390(2) 0.5722(2) 0.0580(7) Uani d . 1 1
H H6A 0.1135 0.5081 0.5500 0.070 Uiso calc R 1 1
H H6B -0.1424 0.4797 0.6115 0.070 Uiso calc R 1 1
C C7 -0.2229(6) 0.5653(2) 0.49103(19) 0.0493(6) Uani d . 1 1
H H7A -0.3846 0.6033 0.5140 0.059 Uiso calc R 1 1
C C8 -0.0915(6) 0.6456(2) 0.41628(19) 0.0535(7) Uani d . 1 1
H H8A 0.0351 0.6937 0.4435 0.064 Uiso calc R 1 1
H H8B 0.0053 0.5991 0.3725 0.064 Uiso calc R 1 1
C C9 -0.2828(6) 0.7229(2) 0.36581(18) 0.0563(7) Uani d . 1 1
H H9A -0.1933 0.7532 0.3097 0.068 Uiso calc R 1 1
H H9B -0.4294 0.6763 0.3493 0.068 Uiso calc R 1 1
C C10 -0.3925(6) 0.8235(2) 0.41891(19) 0.0482(6) Uani d . 1 1
H H10A -0.4831 0.7935 0.4749 0.058 Uiso calc R 1 1
H H10B -0.5218 0.8637 0.3833 0.058 Uiso calc R 1 1
C C11 -0.1827(5) 0.9100(2) 0.44291(17) 0.0444(6) Uani d . 1 1
H H11A -0.0530 0.8701 0.4787 0.053 Uiso calc R 1 1
H H11B -0.0925 0.9408 0.3871 0.053 Uiso calc R 1 1
C C12 -0.2995(5) 1.0093(2) 0.49636(17) 0.0411(5) Uani d . 1 1
H H12A -0.4017 0.9785 0.5497 0.049 Uiso calc R 1 1
H H12B -0.4182 1.0532 0.4587 0.049 Uiso calc R 1 1
C C13 -0.0089(5) 1.1798(2) 0.46580(17) 0.0438(6) Uani d . 1 1
H H13A -0.0918 1.1891 0.4113 0.053 Uiso calc R 1 1
C C14 0.1884(5) 1.2568(2) 0.48410(17) 0.0437(6) Uani d . 1 1
C C15 0.3129(6) 1.2462(2) 0.56527(18) 0.0457(6) Uani d . 1 1
H H15A 0.4448 1.2977 0.5775 0.055 Uiso calc R 1 1
C C16 0.2384(5) 1.1575(2) 0.62849(16) 0.0415(5) Uani d . 1 1
C C17 0.0383(5) 1.07732(19) 0.61033(16) 0.0372(5) Uani d . 1 1
C C18 -0.0857(5) 1.08946(19) 0.52648(16) 0.0377(5) Uani d . 1 1
O O1' 0.5442(4) 0.37345(14) 0.94217(11) 0.0462(4) Uani d . 1 1
O O2' 0.3680(4) 0.48975(16) 0.83705(12) 0.0549(5) Uani d . 1 1
O O3' 0.6823(5) -0.08133(17) 1.15210(15) 0.0602(5) Uani d D 1 1
O O4' 0.1425(4) 0.79967(16) 1.17536(14) 0.0567(5) Uani d D 1 1
O O5' 0.0323(4) 0.63890(17) 0.89001(13) 0.0608(5) Uani d . 1 1
H H5'A 0.1034 0.5941 0.8547 0.091 Uiso calc R 1 1
C C1' 0.4249(5) 0.4708(2) 0.91655(17) 0.0414(5) Uani d . 1 1
C C2' 0.8444(7) 0.3297(3) 0.8122(3) 0.0726(9) Uani d . 1 1
H H2'A 0.8052 0.4014 0.7807 0.109 Uiso calc R 1 1
H H2'B 0.8904 0.2729 0.7686 0.109 Uiso calc R 1 1
H H2'C 0.9897 0.3403 0.8498 0.109 Uiso calc R 1 1
C C3' 0.6061(5) 0.2899(2) 0.87071(17) 0.0436(6) Uani d . 1 1
H H3'B 0.4548 0.2832 0.8329 0.052 Uiso calc R 1 1
C C4' 0.6511(6) 0.1755(2) 0.92215(19) 0.0484(6) Uani d . 1 1
H H4'B 0.7733 0.1878 0.9690 0.058 Uiso calc R 1 1
H H4'C 0.7338 0.1224 0.8801 0.058 Uiso calc R 1 1
C C5' 0.4010(6) 0.1196(2) 0.96673(18) 0.0497(6) Uani d . 1 1
H H5'B 0.2853 0.1009 0.9194 0.060 Uiso calc R 1 1
H H5'C 0.3099 0.1750 1.0047 0.060 Uiso calc R 1 1
C C6' 0.4513(6) 0.0096(2) 1.02532(19) 0.0548(7) Uani d . 1 1
H H6'A 0.2827 -0.0263 1.0432 0.066 Uiso calc R 1 1
H H6'B 0.5524 -0.0437 0.9882 0.066 Uiso calc R 1 1
C C7' 0.5984(6) 0.0283(2) 1.11146(18) 0.0472(6) Uani d . 1 1
H H7'A 0.7575 0.0733 1.0933 0.057 Uiso calc R 1 1
C C8' 0.4374(6) 0.0953(2) 1.18242(19) 0.0511(6) Uani d . 1 1
H H8'A 0.3308 0.0415 1.2210 0.061 Uiso calc R 1 1
H H8'B 0.3183 0.1471 1.1514 0.061 Uiso calc R 1 1
C C9' 0.6079(7) 0.1660(2) 1.24287(19) 0.0594(8) Uani d . 1 1
H H9'A 0.4982 0.1905 1.2947 0.071 Uiso calc R 1 1
H H9'B 0.7455 0.1166 1.2660 0.071 Uiso calc R 1 1
C C10' 0.7366(6) 0.2724(2) 1.1937(2) 0.0537(7) Uani d . 1 1
H H10C 0.8532 0.3073 1.2345 0.064 Uiso calc R 1 1
H H10D 0.8440 0.2479 1.1414 0.064 Uiso calc R 1 1
C C11' 0.5409(6) 0.3635(2) 1.16147(18) 0.0491(6) Uani d . 1 1
H H11C 0.4388 0.3909 1.2140 0.059 Uiso calc R 1 1
H H11D 0.4194 0.3281 1.1227 0.059 Uiso calc R 1 1
C C12' 0.6742(5) 0.4672(2) 1.10867(18) 0.0440(6) Uani d . 1 1
H H12C 0.7903 0.5050 1.1480 0.053 Uiso calc R 1 1
H H12D 0.7810 0.4401 1.0571 0.053 Uiso calc R 1 1
C C13' 0.3928(6) 0.6373(2) 1.13423(18) 0.0456(6) Uani d . 1 1
H H13B 0.4704 0.6401 1.1898 0.055 Uiso calc R 1 1
C C14' 0.1995(5) 0.7179(2) 1.11290(17) 0.0444(6) Uani d . 1 1
C C15' 0.0797(6) 0.7162(2) 1.03129(18) 0.0450(6) Uani d . 1 1
H H15B -0.0523 0.7690 1.0180 0.054 Uiso calc R 1 1
C C16' 0.1590(5) 0.6347(2) 0.96934(16) 0.0417(6) Uani d . 1 1
C C17' 0.3551(5) 0.55111(19) 0.98913(16) 0.0376(5) Uani d . 1 1
C C18' 0.4720(5) 0.55347(19) 1.07492(16) 0.0389(5) Uani d . 1 1
H H4A 0.388(4) 1.371(3) 0.431(2) 0.073(11) Uiso d D 1 1
H H3'A 0.543(5) -0.113(4) 1.169(3) 0.108(17) Uiso d D 1 1
H H3A -0.175(5) 0.418(3) 0.436(3) 0.087(14) Uiso d D 1 1
H H4'A -0.005(5) 0.823(4) 1.163(4) 0.13(2) Uiso d D 1 1

loop_
_atom_site_aniso_label
_atom_site_aniso_U_11
_atom_site_aniso_U_22
_atom_site_aniso_U_33
_atom_site_aniso_U_12
_atom_site_aniso_U_13
_atom_site_aniso_U_23
O1 0.0625(12) 0.0364(9) 0.0408(9) -0.0108(8) -0.0077(8) 0.0041(7)
O2 0.0760(13) 0.0506(10) 0.0408(9) -0.0087(10) -0.0120(9) -0.0022(8)
O3 0.0717(16) 0.0379(11) 0.0762(14) -0.0139(11) -0.0031(12) -0.0090(9)
O4 0.0772(15) 0.0375(10) 0.0557(11) -0.0172(10) -0.0011(11) 0.0022(8)
O5 0.0702(13) 0.0535(11) 0.0519(11) -0.0147(10) -0.0194(10) -0.0050(9)
C1 0.0458(14) 0.0372(12) 0.0393(13) 0.0009(10) 0.0025(10) -0.0048(9)
C2 0.066(2) 0.0638(19) 0.072(2) -0.0032(16) 0.0199(16) -0.0031(15)
C3 0.0473(14) 0.0422(13) 0.0400(12) -0.0025(11) -0.0010(10) 0.0090(10)
C4 0.0490(15) 0.0413(14) 0.0494(14) -0.0106(11) -0.0020(11) 0.0078(11)
C5 0.0513(16) 0.0489(15) 0.0584(16) -0.0009(13) -0.0098(13) -0.0034(12)
C6 0.072(2) 0.0400(14) 0.0628(17) -0.0007(13) -0.0070(15) -0.0040(12)
C7 0.0560(16) 0.0319(12) 0.0593(16) -0.0116(11) 0.0059(13) -0.0059(11)
C8 0.0623(18) 0.0402(14) 0.0568(16) -0.0132(13) 0.0130(14) -0.0098(12)
C9 0.078(2) 0.0482(15) 0.0433(13) -0.0210(14) -0.0054(13) -0.0057(11)
C10 0.0565(16) 0.0425(13) 0.0466(13) -0.0088(12) -0.0128(12) 0.0004(10)
C11 0.0509(15) 0.0368(12) 0.0456(13) -0.0098(11) -0.0031(11) -0.0029(10)
C12 0.0397(13) 0.0377(12) 0.0462(13) -0.0041(10) -0.0068(10) 0.0001(10)
C13 0.0559(16) 0.0344(12) 0.0420(13) -0.0015(11) -0.0082(11) -0.0033(10)
C14 0.0554(15) 0.0291(11) 0.0461(13) -0.0034(11) 0.0019(11) -0.0035(10)
C15 0.0515(14) 0.0356(12) 0.0506(14) -0.0083(11) -0.0005(11) -0.0105(10)
C16 0.0462(14) 0.0379(13) 0.0413(13) -0.0012(11) -0.0031(11) -0.0091(10)
C17 0.0438(13) 0.0297(11) 0.0384(11) -0.0005(10) -0.0001(10) -0.0067(9)
C18 0.0377(12) 0.0324(11) 0.0432(12) 0.0003(10) -0.0024(10) -0.0050(9)
O1' 0.0606(11) 0.0368(9) 0.0418(9) 0.0061(8) -0.0066(8) -0.0057(7)
O2' 0.0787(14) 0.0458(10) 0.0406(10) 0.0043(9) -0.0097(9) 0.0003(8)
O3' 0.0700(15) 0.0376(10) 0.0724(13) 0.0094(10) -0.0038(11) 0.0034(9)
O4' 0.0712(14) 0.0415(11) 0.0567(11) 0.0081(10) 0.0065(10) -0.0081(8)
O5' 0.0785(14) 0.0532(11) 0.0521(11) 0.0131(10) -0.0191(10) 0.0004(9)
C1' 0.0474(14) 0.0343(12) 0.0420(13) -0.0040(10) -0.0006(11) 0.0016(9)
C2' 0.070(2) 0.0622(19) 0.082(2) -0.0024(17) 0.0238(18) -0.0024(16)
C3' 0.0473(14) 0.0415(13) 0.0417(12) -0.0006(11) 0.0031(10) -0.0074(10)
C4' 0.0502(15) 0.0445(14) 0.0504(14) 0.0071(12) 0.0012(11) -0.0080(11)
C5' 0.0538(16) 0.0470(15) 0.0486(14) -0.0032(12) -0.0060(12) -0.0012(11)
C6' 0.0695(19) 0.0388(14) 0.0564(16) -0.0056(13) -0.0047(14) -0.0040(12)
C7' 0.0563(16) 0.0320(12) 0.0528(14) 0.0023(11) 0.0000(12) -0.0001(10)
C8' 0.0619(17) 0.0403(13) 0.0499(14) 0.0036(12) 0.0029(12) 0.0013(11)
C9' 0.093(2) 0.0404(14) 0.0452(14) 0.0140(15) -0.0131(15) 0.0002(11)
C10' 0.0653(18) 0.0387(13) 0.0596(17) 0.0054(12) -0.0225(14) -0.0040(12)
C11' 0.0591(16) 0.0382(13) 0.0500(14) 0.0053(12) -0.0073(12) 0.0019(11)
C12' 0.0495(15) 0.0388(13) 0.0452(13) 0.0012(11) -0.0107(11) -0.0059(10)
C13' 0.0550(16) 0.0367(13) 0.0452(13) -0.0047(11) -0.0045(11) -0.0019(10)
C14' 0.0549(15) 0.0313(12) 0.0452(13) -0.0010(11) 0.0090(11) 0.0015(10)
C15' 0.0498(15) 0.0321(12) 0.0521(14) 0.0041(11) 0.0010(11) 0.0045(10)
C16' 0.0492(15) 0.0344(12) 0.0406(12) -0.0055(11) -0.0030(10) 0.0074(10)
C17' 0.0413(13) 0.0309(11) 0.0402(12) -0.0052(10) -0.0010(10) 0.0017(9)
C18' 0.0409(13) 0.0298(12) 0.0456(13) -0.0046(10) -0.0033(10) 0.0024(10)

loop_
_atom_type_symbol
_atom_type_description
_atom_type_scat_dispersion_real
_atom_type_scat_dispersion_imag
_atom_type_scat_source
C C 0.0033 0.0016 'International Tables Vol C Tables 4.2.6.8 and 6.1.1.4'
H H 0.0000 0.0000 'International Tables Vol C Tables 4.2.6.8 and 6.1.1.4'
O O 0.0106 0.0060 'International Tables Vol C Tables 4.2.6.8 and 6.1.1.4'

loop_
_geom_angle_atom_site_label_1
_geom_angle_atom_site_label_2
_geom_angle_atom_site_label_3
_geom_angle
C1 O1 C3 117.26(18)
C7 O3 H3A 113(3)
C14 O4 H4A 106(3)
C16 O5 H5A 109.5
O2 C1 O1 120.9(2)
O2 C1 C17 122.7(2)
O1 C1 C17 116.3(2)
C3 C2 H2A 109.5
C3 C2 H2B 109.5
H2A C2 H2B 109.5
C3 C2 H2C 109.5
H2A C2 H2C 109.5
H2B C2 H2C 109.5
O1 C3 C2 109.9(2)
O1 C3 C4 105.53(19)
C2 C3 C4 113.1(2)
O1 C3 H3B 109.4
C2 C3 H3B 109.4
C4 C3 H3B 109.4
C5 C4 C3 114.9(2)
C5 C4 H4B 108.5
C3 C4 H4B 108.5
C5 C4 H4C 108.5
C3 C4 H4C 108.5
H4B C4 H4C 107.5
C4 C5 C6 114.8(2)
C4 C5 H5B 108.6
C6 C5 H5B 108.6
C4 C5 H5C 108.6
C6 C5 H5C 108.6
H5B C5 H5C 107.5
C7 C6 C5 114.4(2)
C7 C6 H6A 108.7
C5 C6 H6A 108.7
C7 C6 H6B 108.7
C5 C6 H6B 108.7
H6A C6 H6B 107.6
O3 C7 C6 110.1(2)
O3 C7 C8 109.6(2)
C6 C7 C8 114.5(2)
O3 C7 H7A 107.5
C6 C7 H7A 107.5
C8 C7 H7A 107.5
C9 C8 C7 114.4(2)
C9 C8 H8A 108.7
C7 C8 H8A 108.7
C9 C8 H8B 108.7
C7 C8 H8B 108.7
H8A C8 H8B 107.6
C10 C9 C8 114.9(2)
C10 C9 H9A 108.5
C8 C9 H9A 108.5
C10 C9 H9B 108.5
C8 C9 H9B 108.5
H9A C9 H9B 107.5
C9 C10 C11 114.1(2)
C9 C10 H10A 108.7
C11 C10 H10A 108.7
C9 C10 H10B 108.7
C11 C10 H10B 108.7
H10A C10 H10B 107.6
C12 C11 C10 112.7(2)
C12 C11 H11A 109.1
C10 C11 H11A 109.1
C12 C11 H11B 109.1
C10 C11 H11B 109.1
H11A C11 H11B 107.8
C11 C12 C18 112.0(2)
C11 C12 H12A 109.2
C18 C12 H12A 109.2
C11 C12 H12B 109.2
C18 C12 H12B 109.2
H12A C12 H12B 107.9
C18 C13 C14 122.0(2)
C18 C13 H13A 119.0
C14 C13 H13A 119.0
O4 C14 C15 122.8(2)
O4 C14 C13 116.8(2)
C15 C14 C13 120.4(2)
C14 C15 C16 119.3(2)
C14 C15 H15A 120.4
C16 C15 H15A 120.4
O5 C16 C15 115.8(2)
O5 C16 C17 123.2(2)
C15 C16 C17 121.0(2)
C18 C17 C16 118.8(2)
C18 C17 C1 125.7(2)
C16 C17 C1 115.6(2)
C13 C18 C17 118.6(2)
C13 C18 C12 116.4(2)
C17 C18 C12 125.0(2)
C1' O1' C3' 116.96(18)
C7' O3' H3'A 103(3)
C14' O4' H4'A 104(4)
C16' O5' H5'A 109.5
O2' C1' O1' 121.1(2)
O2' C1' C17' 122.5(2)
O1' C1' C17' 116.3(2)
C3' C2' H2'A 109.5
C3' C2' H2'B 109.5
H2'A C2' H2'B 109.5
C3' C2' H2'C 109.5
H2'A C2' H2'C 109.5
H2'B C2' H2'C 109.5
O1' C3' C2' 109.8(2)
O1' C3' C4' 105.24(19)
C2' C3' C4' 112.8(2)
O1' C3' H3'B 109.6
C2' C3' H3'B 109.6
C4' C3' H3'B 109.6
C3' C4' C5' 114.6(2)
C3' C4' H4'B 108.6
C5' C4' H4'B 108.6
C3' C4' H4'C 108.6
C5' C4' H4'C 108.6
H4'B C4' H4'C 107.6
C4' C5' C6' 114.1(2)
C4' C5' H5'B 108.7
C6' C5' H5'B 108.7
C4' C5' H5'C 108.7
C6' C5' H5'C 108.7
H5'B C5' H5'C 107.6
C7' C6' C5' 114.9(2)
C7' C6' H6'A 108.5
C5' C6' H6'A 108.5
C7' C6' H6'B 108.5
C5' C6' H6'B 108.5
H6'A C6' H6'B 107.5
O3' C7' C8' 109.8(2)
O3' C7' C6' 110.6(2)
C8' C7' C6' 113.3(2)
O3' C7' H7'A 107.6
C8' C7' H7'A 107.6
C6' C7' H7'A 107.6
C7' C8' C9' 113.6(3)
C7' C8' H8'A 108.8
C9' C8' H8'A 108.8
C7' C8' H8'B 108.8
C9' C8' H8'B 108.8
H8'A C8' H8'B 107.7
C10' C9' C8' 114.1(2)
C10' C9' H9'A 108.7
C8' C9' H9'A 108.7
C10' C9' H9'B 108.7
C8' C9' H9'B 108.7
H9'A C9' H9'B 107.6
C11' C10' C9' 114.4(3)
C11' C10' H10C 108.7
C9' C10' H10C 108.7
C11' C10' H10D 108.7
C9' C10' H10D 108.7
H10C C10' H10D 107.6
C10' C11' C12' 113.4(2)
C10' C11' H11C 108.9
C12' C11' H11C 108.9
C10' C11' H11D 108.9
C12' C11' H11D 108.9
H11C C11' H11D 107.7
C18' C12' C11' 111.6(2)
C18' C12' H12C 109.3
C11' C12' H12C 109.3
C18' C12' H12D 109.3
C11' C12' H12D 109.3
H12C C12' H12D 108.0
C18' C13' C14' 121.6(2)
C18' C13' H13B 119.2
C14' C13' H13B 119.2
O4' C14' C15' 122.5(2)
O4' C14' C13' 116.7(2)
C15' C14' C13' 120.8(2)
C14' C15' C16' 119.0(2)
C14' C15' H15B 120.5
C16' C15' H15B 120.5
O5' C16' C15' 115.6(2)
O5' C16' C17' 122.9(2)
C15' C16' C17' 121.5(2)
C16' C17' C18' 118.2(2)
C16' C17' C1' 116.0(2)
C18' C17' C1' 125.8(2)
C13' C18' C17' 118.8(2)
C13' C18' C12' 116.2(2)
C17' C18' C12' 124.9(2)

loop_
_geom_bond_atom_site_label_1
_geom_bond_atom_site_label_2
_geom_bond_distance
O1 C1 1.341(3)
O1 C3 1.482(3)
O2 C1 1.227(3)
O3 C7 1.460(3)
O3 H3A 0.818(10)
O4 C14 1.372(3)
O4 H4A 0.826(10)
O5 C16 1.359(3)
O5 H5A 0.8200
C1 C17 1.489(3)
C2 C3 1.503(4)
C2 H2A 0.9600
C2 H2B 0.9600
C2 H2C 0.9600
C3 C4 1.517(4)
C3 H3B 0.9800
C4 C5 1.507(4)
C4 H4B 0.9700
C4 H4C 0.9700
C5 C6 1.540(4)
C5 H5B 0.9700
C5 H5C 0.9700
C6 C7 1.527(4)
C6 H6A 0.9700
C6 H6B 0.9700
C7 C8 1.532(4)
C7 H7A 0.9800
C8 C9 1.523(5)
C8 H8A 0.9700
C8 H8B 0.9700
C9 C10 1.520(4)
C9 H9A 0.9700
C9 H9B 0.9700
C10 C11 1.534(3)
C10 H10A 0.9700
C10 H10B 0.9700
C11 C12 1.524(3)
C11 H11A 0.9700
C11 H11B 0.9700
C12 C18 1.531(3)
C12 H12A 0.9700
C12 H12B 0.9700
C13 C18 1.388(3)
C13 C14 1.391(4)
C13 H13A 0.9300
C14 C15 1.385(4)
C15 C16 1.394(3)
C15 H15A 0.9300
C16 C17 1.425(3)
C17 C18 1.419(3)
O1' C1' 1.331(3)
O1' C3' 1.483(3)
O2' C1' 1.232(3)
O3' C7' 1.456(3)
O3' H3'A 0.821(10)
O4' C14' 1.370(3)
O4' H4'A 0.821(10)
O5' C16' 1.365(3)
O5' H5'A 0.8200
C1' C17' 1.476(3)
C2' C3' 1.504(4)
C2' H2'A 0.9600
C2' H2'B 0.9600
C2' H2'C 0.9600
C3' C4' 1.523(4)
C3' H3'B 0.9800
C4' C5' 1.527(4)
C4' H4'B 0.9700
C4' H4'C 0.9700
C5' C6' 1.538(4)
C5' H5'B 0.9700
C5' H5'C 0.9700
C6' C7' 1.533(4)
C6' H6'A 0.9700
C6' H6'B 0.9700
C7' C8' 1.527(4)
C7' H7'A 0.9800
C8' C9' 1.542(4)
C8' H8'A 0.9700
C8' H8'B 0.9700
C9' C10' 1.532(4)
C9' H9'A 0.9700
C9' H9'B 0.9700
C10' C11' 1.528(4)
C10' H10C 0.9700
C10' H10D 0.9700
C11' C12' 1.540(4)
C11' H11C 0.9700
C11' H11D 0.9700
C12' C18' 1.520(3)
C12' H12C 0.9700
C12' H12D 0.9700
C13' C18' 1.381(3)
C13' C14' 1.392(4)
C13' H13B 0.9300
C14' C15' 1.379(4)
C15' C16' 1.387(4)
C15' H15B 0.9300
C16' C17' 1.421(3)
C17' C18' 1.428(3)

loop_
_geom_hbond_atom_site_label_D
_geom_hbond_atom_site_label_H
_geom_hbond_atom_site_label_A
_geom_hbond_site_symmetry_A
_geom_hbond_distance_DH
_geom_hbond_distance_HA
_geom_hbond_distance_DA
_geom_hbond_angle_DHA
O5 H5A O2 . 0.82 1.83 2.549(3) 146
O5' H5'A O2' . 0.82 1.82 2.540(3) 146
O4 H4A O3 1_665 0.83(2) 1.93(3) 2.745(3) 171(3)
O4' H4'A O3' 1_465 0.82(3) 1.94(3) 2.740(3) 163(4)
O3 H3A O4 1_545 0.82(3) 2.29(3) 3.080(3) 162(3)
O3' H3'A O4' 1_545 0.82(3) 2.27(3) 3.067(3) 165(4)

loop_
_cod_related_entry_id
_cod_related_entry_database
_cod_related_entry_code
1 ChemSpider 2271133
